data_2231819
loop_
_publ_author_name
'Preis, Jasmin'
'Schollmeyer, Dieter'
'Detert, Heiner'

_publ_section_title
;
 6-Chloro-3-(3-methylphenyl)-1,2,4-triazolo[4,3-<i>b</i>]pyridazine
;
_journal_coeditor_code BT5632
_journal_issue 10
_journal_name_full 'Acta Crystallographica Section E'
_journal_page_first o2551
_journal_paper_doi 10.1107/S1600536811035288
_journal_volume 67
_journal_year 2011
_chemical_formula_iupac 'C12 H9 Cl N4'
_chemical_formula_moiety 'C12 H9 Cl N4'
_chemical_formula_sum 'C12 H9 Cl N4'
_chemical_formula_weight 244.68
_chemical_name_systematic
;
6-Chloro-3-(3-methylphenyl)-1,2,4-triazolo[4,3-<i>b</i>]pyridazine
;
_space_group_IT_number 14
_symmetry_cell_setting monoclinic
_symmetry_space_group_name_Hall '-P 2ybc'
_symmetry_space_group_name_H-M 'P 1 21/c 1'
_atom_sites_solution_hydrogens geom
_atom_sites_solution_primary direct
_atom_sites_solution_secondary difmap
_audit_creation_method SHELXL-97
_cell_angle_alpha 90.00
_cell_angle_beta 93.403(6)
_cell_angle_gamma 90.00
_cell_formula_units_Z 4
_cell_length_a 7.1001(18)
_cell_length_b 11.431(3)
_cell_length_c 13.783(3)
_cell_measurement_reflns_used 1195
_cell_measurement_temperature 173(2)
_cell_measurement_theta_max 20.2
_cell_measurement_theta_min 2.3
_cell_volume 1116.7(5)
_computing_cell_refinement 'SAINT (Bruker, 2006)'
_computing_data_collection 'APEX2 (Bruker, 2006)'
_computing_data_reduction 'SAINT (Bruker, 2006)'
_computing_molecular_graphics 'PLATON (Spek, 2009)'
_computing_publication_material 'PLATON (Spek, 2009)'
_computing_structure_refinement 'SHELXL97 (Sheldrick, 2008)'
_computing_structure_solution 'SIR97 (Altomare <i>et al.</i>, 1999)'
_diffrn_ambient_temperature 173(2)
_diffrn_measured_fraction_theta_full 0.999
_diffrn_measured_fraction_theta_max 0.999
_diffrn_measurement_device '\k-geometry diffractometer'
_diffrn_measurement_device_type 'Bruker SMART APEXII'
_diffrn_measurement_method 'CCD scan'
_diffrn_radiation_monochromator graphite
_diffrn_radiation_type MoK\a
_diffrn_radiation_wavelength 0.71069
_diffrn_reflns_av_R_equivalents 0.1303
_diffrn_reflns_av_sigmaI/netI 0.1142
_diffrn_reflns_limit_h_max 9
_diffrn_reflns_limit_h_min -9
_diffrn_reflns_limit_k_max 14
_diffrn_reflns_limit_k_min -15
_diffrn_reflns_limit_l_max 18
_diffrn_reflns_limit_l_min -18
_diffrn_reflns_number 14031
_diffrn_reflns_theta_full 27.90
_diffrn_reflns_theta_max 27.90
_diffrn_reflns_theta_min 2.32
_exptl_absorpt_coefficient_mu 0.322
_exptl_absorpt_correction_type none
_exptl_crystal_colour colourless
_exptl_crystal_density_diffrn 1.456
_exptl_crystal_density_method 'not measured'
_exptl_crystal_description needle
_exptl_crystal_F_000 504
_exptl_crystal_size_max 0.60
_exptl_crystal_size_mid 0.05
_exptl_crystal_size_min 0.05
_refine_diff_density_max 0.477
_refine_diff_density_min -0.262
_refine_ls_extinction_method none
_refine_ls_goodness_of_fit_ref 0.841
_refine_ls_hydrogen_treatment constr
_refine_ls_matrix_type full
_refine_ls_number_parameters 155
_refine_ls_number_reflns 2664
_refine_ls_number_restraints 0
_refine_ls_restrained_S_all 0.841
_refine_ls_R_factor_all 0.1290
_refine_ls_R_factor_gt 0.0499
_refine_ls_shift/su_max 0.000
_refine_ls_shift/su_mean 0.000
_refine_ls_structure_factor_coef Fsqd
_refine_ls_weighting_details 'calc w=1/[\s^2^(Fo^2^)+(0.0560P)^2^] where P=(Fo^2^+2Fc^2^)/3'
_refine_ls_weighting_scheme calc
_refine_ls_wR_factor_obs 0.1106
_refine_ls_wR_factor_ref 0.1324
_reflns_number_gt 1226
_reflns_number_total 2664
_reflns_threshold_expression I>2\s(I)
_cod_data_source_file bt5632.cif
_cod_data_source_block I
_cod_original_cell_volume 1116.6(5)
_cod_original_sg_symbol_H-M 'P 21/c'
_cod_database_code 2231819
_cod_database_fobs_code 2231819

loop_
_symmetry_equiv_pos_as_xyz
'x, y, z'
'-x, y+1/2, -z+1/2'
'-x, -y, -z'
'x, -y-1/2, z-1/2'

loop_
_atom_site_type_symbol
_atom_site_label
_atom_site_fract_x
_atom_site_fract_y
_atom_site_fract_z
_atom_site_U_iso_or_equiv
_atom_site_adp_type
_atom_site_calc_flag
_atom_site_refinement_flags
_atom_site_occupancy
_atom_site_symmetry_multiplicity
Cl Cl1 0.14497(13) 0.12426(7) 0.55906(6) 0.0543(3) Uani d . 1 1
C C1 0.1347(4) 0.2284(3) 0.4676(2) 0.0351(7) Uani d . 1 1
N N2 0.1881(3) 0.3314(2) 0.49595(17) 0.0319(6) Uani d . 1 1
N N3 0.1769(3) 0.41168(19) 0.42183(16) 0.0300(6) Uani d . 1 1
C C4 0.1166(4) 0.3900(3) 0.3262(2) 0.0346(7) Uani d . 1 1
C C5 0.0608(4) 0.2744(3) 0.3013(2) 0.0374(7) Uani d . 1 1
H H5 0.0189 0.2548 0.2366 0.045 Uiso calc R 1 1
C C6 0.0691(4) 0.1934(3) 0.3722(2) 0.0373(7) Uani d . 1 1
H H6 0.0321 0.1148 0.3590 0.045 Uiso calc R 1 1
C C7 0.2199(4) 0.5292(2) 0.4268(2) 0.0349(7) Uani d . 1 1
N N8 0.1856(4) 0.5739(2) 0.3389(2) 0.0432(7) Uani d . 1 1
N N9 0.1210(4) 0.4874(2) 0.27542(18) 0.0432(7) Uani d . 1 1
C C10 0.2901(4) 0.5958(2) 0.5118(2) 0.0377(7) Uani d . 1 1
C C11 0.3162(4) 0.5480(3) 0.6046(2) 0.0416(8) Uani d . 1 1
H H11 0.2890 0.4676 0.6143 0.050 Uiso calc R 1 1
C C12 0.3820(4) 0.6163(3) 0.6838(3) 0.0462(8) Uani d . 1 1
C C13 0.4225(4) 0.7318(3) 0.6691(3) 0.0534(10) Uani d . 1 1
H H13 0.4694 0.7782 0.7224 0.064 Uiso calc R 1 1
C C14 0.3961(5) 0.7824(3) 0.5778(3) 0.0576(11) Uani d . 1 1
H H14 0.4227 0.8630 0.5690 0.069 Uiso calc R 1 1
C C15 0.3300(4) 0.7138(3) 0.4989(3) 0.0493(9) Uani d . 1 1
H H15 0.3123 0.7479 0.4362 0.059 Uiso calc R 1 1
C C16 0.4006(6) 0.5656(3) 0.7827(3) 0.0736(12) Uani d . 1 1
H H16A 0.4618 0.4889 0.7802 0.110 Uiso calc R 1 1
H H16B 0.2752 0.5566 0.8079 0.110 Uiso calc R 1 1
H H16C 0.4771 0.6176 0.8256 0.110 Uiso calc R 1 1

loop_
_atom_site_aniso_label
_atom_site_aniso_U_11
_atom_site_aniso_U_22
_atom_site_aniso_U_33
_atom_site_aniso_U_12
_atom_site_aniso_U_13
_atom_site_aniso_U_23
Cl1 0.0708(6) 0.0485(5) 0.0425(5) -0.0143(4) -0.0053(4) 0.0108(4)
C1 0.0308(16) 0.0411(18) 0.0331(19) -0.0015(13) -0.0003(14) 0.0048(13)
N2 0.0285(13) 0.0389(14) 0.0279(14) -0.0026(11) -0.0009(11) 0.0018(10)
N3 0.0262(13) 0.0361(14) 0.0274(14) -0.0001(10) -0.0003(10) -0.0025(10)
C4 0.0278(15) 0.0449(18) 0.0308(17) 0.0044(13) 0.0007(13) -0.0017(14)
C5 0.0328(17) 0.0533(19) 0.0254(17) -0.0003(14) -0.0048(14) -0.0088(14)
C6 0.0326(17) 0.0400(18) 0.039(2) -0.0066(13) -0.0005(14) -0.0060(14)
C7 0.0285(16) 0.0368(17) 0.0395(19) 0.0028(13) 0.0039(14) -0.0014(13)
N8 0.0455(16) 0.0393(15) 0.0446(17) 0.0024(12) 0.0010(13) 0.0038(13)
N9 0.0479(16) 0.0456(16) 0.0356(16) 0.0028(13) -0.0004(13) 0.0048(12)
C10 0.0263(16) 0.0366(18) 0.051(2) -0.0002(13) 0.0081(14) -0.0097(14)
C11 0.0310(17) 0.0449(19) 0.049(2) -0.0027(14) 0.0000(15) -0.0131(15)
C12 0.0322(17) 0.056(2) 0.051(2) -0.0002(16) 0.0019(15) -0.0142(17)
C13 0.0346(19) 0.060(2) 0.066(3) -0.0061(16) 0.0072(18) -0.024(2)
C14 0.039(2) 0.044(2) 0.090(3) -0.0096(16) 0.013(2) -0.018(2)
C15 0.0389(19) 0.045(2) 0.064(3) 0.0013(15) 0.0091(18) -0.0033(17)
C16 0.073(3) 0.080(3) 0.065(3) 0.004(2) -0.012(2) -0.018(2)

loop_
_atom_type_symbol
_atom_type_description
_atom_type_scat_dispersion_real
_atom_type_scat_dispersion_imag
_atom_type_scat_source
C C 0.0033 0.0016 'International Tables Vol C Tables 4.2.6.8 and 6.1.1.4'
H H 0.0000 0.0000 'International Tables Vol C Tables 4.2.6.8 and 6.1.1.4'
Cl Cl 0.1484 0.1585 'International Tables Vol C Tables 4.2.6.8 and 6.1.1.4'
N N 0.0061 0.0033 'International Tables Vol C Tables 4.2.6.8 and 6.1.1.4'

loop_
_geom_angle_atom_site_label_1
_geom_angle_atom_site_label_2
_geom_angle_atom_site_label_3
_geom_angle
N2 C1 C6 127.5(3)
N2 C1 Cl1 114.0(2)
C6 C1 Cl1 118.4(2)
C1 N2 N3 112.4(2)
N2 N3 C7 127.7(2)
N2 N3 C4 126.2(2)
C7 N3 C4 106.1(2)
N9 C4 N3 109.8(2)
N9 C4 C5 132.4(3)
N3 C4 C5 117.7(3)
C6 C5 C4 117.8(3)
C6 C5 H5 121.1
C4 C5 H5 121.1
C5 C6 C1 118.3(3)
C5 C6 H6 120.8
C1 C6 H6 120.8
N8 C7 N3 107.6(3)
N8 C7 C10 124.6(3)
N3 C7 C10 127.8(3)
C7 N8 N9 109.8(2)
C4 N9 N8 106.6(2)
C15 C10 C11 118.7(3)
C15 C10 C7 117.7(3)
C11 C10 C7 123.5(3)
C10 C11 C12 121.1(3)
C10 C11 H11 119.4
C12 C11 H11 119.4
C13 C12 C11 119.1(3)
C13 C12 C16 120.4(3)
C11 C12 C16 120.5(3)
C12 C13 C14 121.1(3)
C12 C13 H13 119.4
C14 C13 H13 119.4
C13 C14 C15 119.5(3)
C13 C14 H14 120.2
C15 C14 H14 120.2
C10 C15 C14 120.3(4)
C10 C15 H15 119.8
C14 C15 H15 119.8
C12 C16 H16A 109.5
C12 C16 H16B 109.5
H16A C16 H16B 109.5
C12 C16 H16C 109.5
H16A C16 H16C 109.5
H16B C16 H16C 109.5

loop_
_geom_bond_atom_site_label_1
_geom_bond_atom_site_label_2
_geom_bond_distance
Cl1 C1 1.732(3)
C1 N2 1.290(4)
C1 C6 1.426(4)
N2 N3 1.372(3)
N3 C7 1.378(4)
N3 C4 1.383(4)
C4 N9 1.317(4)
C4 C5 1.416(4)
C5 C6 1.345(4)
C5 H5 0.9500
C6 H6 0.9500
C7 N8 1.324(4)
C7 C10 1.460(4)
N8 N9 1.381(3)
C10 C15 1.392(4)
C10 C11 1.393(4)
C11 C12 1.399(4)
C11 H11 0.9500
C12 C13 1.369(5)
C12 C16 1.481(5)
C13 C14 1.387(5)
C13 H13 0.9500
C14 C15 1.399(5)
C14 H14 0.9500
C15 H15 0.9500
C16 H16A 0.9800
C16 H16B 0.9800
C16 H16C 0.9800

loop_
_geom_hbond_atom_site_label_D
_geom_hbond_atom_site_label_H
_geom_hbond_atom_site_label_A
_geom_hbond_site_symmetry_A
_geom_hbond_distance_DH
_geom_hbond_distance_HA
_geom_hbond_distance_DA
_geom_hbond_angle_DHA
_geom_hbond_publ_flag
C6 H6 N9 2_545 0.95 2.55 3.344(4) 141 yes
C11 H11 N2 . 0.95 2.34 3.006(4) 127 yes
C15 H15 N8 . 0.95 2.53 2.864(5) 101 no

loop_
_geom_torsion_atom_site_label_1
_geom_torsion_atom_site_label_2
_geom_torsion_atom_site_label_3
_geom_torsion_atom_site_label_4
_geom_torsion
C6 C1 N2 N3 -0.1(4)
Cl1 C1 N2 N3 -179.59(18)
C1 N2 N3 C7 179.0(3)
C1 N2 N3 C4 -0.1(4)
N2 N3 C4 N9 178.9(2)
C7 N3 C4 N9 -0.3(3)
N2 N3 C4 C5 0.0(4)
C7 N3 C4 C5 -179.3(2)
N9 C4 C5 C6 -178.4(3)
N3 C4 C5 C6 0.3(4)
C4 C5 C6 C1 -0.5(4)
N2 C1 C6 C5 0.4(5)
Cl1 C1 C6 C5 179.9(2)
N2 N3 C7 N8 -178.9(2)
C4 N3 C7 N8 0.3(3)
N2 N3 C7 C10 1.0(4)
C4 N3 C7 C10 -179.9(3)
N3 C7 N8 N9 -0.3(3)
C10 C7 N8 N9 179.9(3)
N3 C4 N9 N8 0.1(3)
C5 C4 N9 N8 178.9(3)
C7 N8 N9 C4 0.1(3)
N8 C7 C10 C15 -2.3(4)
N3 C7 C10 C15 177.9(3)
N8 C7 C10 C11 176.7(3)
N3 C7 C10 C11 -3.1(5)
C15 C10 C11 C12 -0.2(4)
C7 C10 C11 C12 -179.2(3)
C10 C11 C12 C13 -0.5(4)
C10 C11 C12 C16 177.2(3)
C11 C12 C13 C14 1.2(5)
C16 C12 C13 C14 -176.5(3)
C12 C13 C14 C15 -1.1(5)
C11 C10 C15 C14 0.4(4)
C7 C10 C15 C14 179.4(3)
C13 C14 C15 C10 0.3(5)

loop_
_cod_related_entry_id
_cod_related_entry_database
_cod_related_entry_code
1 ChemSpider 25082920
